data_7248144
loop_
_publ_author_name
'Gavrikov, Andrey V.'
'Ilyukhin, Andrey B.'

_publ_section_title
;
 Union is strength: \p--\p stacking interactions are capable of preventing
 solid-state racemization of tris-chelate complexes
;
_journal_issue 12
_journal_name_full CrystEngComm
_journal_page_first 1677
_journal_page_last 1682
_journal_paper_doi 10.1039/D4CE00104D
_journal_volume 26
_journal_year 2024
_chemical_formula_moiety 'C36 H24 Co N6, N5 O15 Tb'
_chemical_formula_sum 'C36 H24 Co N11 O15 Tb'
_chemical_formula_weight 1068.51
_space_group_IT_number 14
_space_group_name_Hall '-P 2yn'
_space_group_name_H-M_alt 'P 1 21/n 1'
_symmetry_cell_setting monoclinic
_symmetry_Int_Tables_number 14
_symmetry_space_group_name_Hall '-P 2yn'
_symmetry_space_group_name_H-M 'P 1 21/n 1'
_atom_sites_solution_hydrogens geom
_audit_conform_dict_location ftp://ftp.iucr.org/pub/cif_core.dic
_audit_conform_dict_name cif_core.dic
_audit_conform_dict_version 2.4.3
_audit_creation_date 2015-08-31T21:01:10-00:00
_audit_creation_method 'WinGX routine CIF_UPDATE'
_audit_update_record
;
2023-09-15 deposited with the CCDC.	2024-02-14 downloaded from the CCDC.
;
_cell_angle_alpha 90
_cell_angle_beta 110.7820(10)
_cell_angle_gamma 90
_cell_formula_units_Z 4
_cell_length_a 17.8139(6)
_cell_length_b 12.4929(4)
_cell_length_c 19.4102(7)
_cell_measurement_reflns_used 9965
_cell_measurement_temperature 150(2)
_cell_measurement_theta_max 31.73
_cell_measurement_theta_min 2.24
_cell_volume 4038.6(2)
_computing_cell_refinement 'Bruker SAINT'
_computing_data_collection 'Bruker APEX2'
_computing_data_reduction 'Bruker SAINT'
_computing_molecular_graphics 'Bruker SHELXTL'
_computing_publication_material 'Bruker SHELXTL'
_computing_structure_refinement 'SHELXL-2014/7 (Sheldrick, 2014)'
_computing_structure_solution 'SHELXS-2014 (Sheldrick, 2008)'
_diffrn_ambient_temperature 150(2)
_diffrn_measured_fraction_theta_full 1
_diffrn_measured_fraction_theta_max 0.98
_diffrn_measurement_device_type 'Bruker APEX-II CCD'
_diffrn_measurement_method '\f and \w scans'
_diffrn_radiation_monochromator graphite
_diffrn_radiation_type MoK\a
_diffrn_radiation_wavelength 0.71073
_diffrn_reflns_av_R_equivalents 0.0479
_diffrn_reflns_av_unetI/netI 0.0428
_diffrn_reflns_Laue_measured_fraction_full 1
_diffrn_reflns_Laue_measured_fraction_max 0.98
_diffrn_reflns_limit_h_max 26
_diffrn_reflns_limit_h_min -26
_diffrn_reflns_limit_k_max 18
_diffrn_reflns_limit_k_min -18
_diffrn_reflns_limit_l_max 28
_diffrn_reflns_limit_l_min -29
_diffrn_reflns_number 61178
_diffrn_reflns_point_group_measured_fraction_full 1
_diffrn_reflns_point_group_measured_fraction_max 0.98
_diffrn_reflns_theta_full 25.242
_diffrn_reflns_theta_max 32.607
_diffrn_reflns_theta_min 2.038
_diffrn_standards_number 0
_exptl_absorpt_coefficient_mu 2.233
_exptl_absorpt_correction_T_max 0.7464
_exptl_absorpt_correction_T_min 0.4828
_exptl_absorpt_correction_type multi-scan
_exptl_absorpt_process_details 'SADABS (Sheldrick, 2003)'
_exptl_crystal_colour yellow
_exptl_crystal_density_diffrn 1.757
_exptl_crystal_description block
_exptl_crystal_F_000 2116
_exptl_crystal_size_max 0.3
_exptl_crystal_size_mid 0.24
_exptl_crystal_size_min 0.14
_refine_diff_density_max 1.734
_refine_diff_density_min -0.698
_refine_diff_density_rms 0.103
_refine_ls_extinction_method none
_refine_ls_goodness_of_fit_ref 0.993
_refine_ls_hydrogen_treatment constr
_refine_ls_matrix_type full
_refine_ls_number_parameters 629
_refine_ls_number_reflns 14431
_refine_ls_number_restraints 54
_refine_ls_restrained_S_all 0.994
_refine_ls_R_factor_all 0.0495
_refine_ls_R_factor_gt 0.0316
_refine_ls_shift/su_max 0.003
_refine_ls_shift/su_mean 0
_refine_ls_structure_factor_coef Fsqd
_refine_ls_weighting_details 'w=1/[\s^2^(Fo^2^)+(0.0350P)^2^+1.5000P] where P=(Fo^2^+2Fc^2^)/3'
_refine_ls_weighting_scheme calc
_refine_ls_wR_factor_gt 0.0691
_refine_ls_wR_factor_ref 0.0763
_reflns_Friedel_coverage 0
_reflns_number_gt 11311
_reflns_number_total 14431
_reflns_threshold_expression 'I > 2\s(I)'
_cod_data_source_file d4ce00104d2.cif
_cod_data_source_block CoTb
_cod_depositor_comments 'Adding full bibliography for 7248144--7248174.cif.'
_cod_original_sg_symbol_H-M 'P 21/n'
_cod_database_code 7248144

loop_
_symmetry_equiv_pos_as_xyz
'x, y, z'
'-x+1/2, y+1/2, -z+1/2'
'-x, -y, -z'
'x-1/2, -y-1/2, z-1/2'

loop_
_atom_site_label
_atom_site_type_symbol
_atom_site_fract_x
_atom_site_fract_y
_atom_site_fract_z
_atom_site_U_iso_or_equiv
_atom_site_adp_type
_atom_site_occupancy
_atom_site_site_symmetry_order
_atom_site_calc_flag
_atom_site_refinement_flags_posn
_atom_site_refinement_flags_adp
_atom_site_refinement_flags_occupancy
_atom_site_disorder_assembly
_atom_site_disorder_group
Tb1 Tb 0.06851(2) 0.14761(2) 0.30426(2) 0.02059(3) Uani 1 1 d . . . . .
Co1 Co 0.64845(2) 0.21391(2) 0.38361(2) 0.01805(6) Uani 1 1 d . . . . .
O1 O 0.12024(12) -0.00600(14) 0.38629(10) 0.0415(5) Uani 1 1 d D . . . .
O2 O 0.04109(11) -0.04570(14) 0.27688(10) 0.0352(4) Uani 1 1 d D . . . .
O3 O 0.09474(13) -0.17258(14) 0.35601(11) 0.0453(5) Uani 1 1 d D . . . .
N7 N 0.08607(12) -0.07808(16) 0.34010(11) 0.0309(4) Uani 1 1 d D . . . .
O4 O 0.19346(17) 0.2149(3) 0.39313(14) 0.0254(5) Uani 0.81 1 d D . P A 1
O5 O 0.10246(15) 0.1896(3) 0.44131(17) 0.0287(6) Uani 0.81 1 d D . P A 1
O6 O 0.22299(11) 0.23523(18) 0.51087(10) 0.0450(5) Uani 0.81 1 d D . P A 1
N8 N 0.17425(11) 0.21328(16) 0.45040(10) 0.0260(4) Uani 0.81 1 d D . P A 1
O42 O 0.2003(9) 0.1826(10) 0.3988(7) 0.029(4) Uiso 0.19 1 d D . P A 2
O52 O 0.0996(6) 0.2174(9) 0.4321(7) 0.018(3) Uiso 0.19 1 d D . P A 2
O62 O 0.22299(11) 0.23523(18) 0.51087(10) 0.0450(5) Uani 0.19 1 d D . P A 2
N82 N 0.17425(11) 0.21328(16) 0.45040(10) 0.0260(4) Uani 0.19 1 d D . P A 2
O7 O -0.07208(10) 0.14255(15) 0.22065(11) 0.0362(4) Uani 1 1 d . . . . .
O8 O -0.05001(10) 0.11265(14) 0.33574(10) 0.0301(3) Uani 1 1 d . . . . .
O9 O -0.17294(10) 0.11438(15) 0.25692(12) 0.0414(5) Uani 1 1 d . . . . .
O10 O 0.1778(14) 0.0918(16) 0.2681(11) 0.045(3) Uani 0.59 1 d D . P A 1
O11 O 0.0634(10) 0.1267(9) 0.1738(7) 0.041(2) Uani 0.59 1 d D . P A 1
O12 O 0.1680(5) 0.1085(6) 0.1454(4) 0.0713(18) Uani 0.59 1 d D . P A 1
N10 N 0.1369(7) 0.1176(6) 0.1912(6) 0.0438(18) Uani 0.59 1 d D . P A 1
O102 O 0.178(2) 0.114(2) 0.2597(17) 0.049(5) Uani 0.41 1 d D U P A 2
O112 O 0.0647(14) 0.0991(12) 0.1826(9) 0.034(2) Uani 0.41 1 d D U P A 2
O122 O 0.1688(8) 0.0431(10) 0.1583(6) 0.099(4) Uani 0.41 1 d D U P A 2
N102 N 0.1384(9) 0.0767(8) 0.1998(8) 0.045(3) Uani 0.41 1 d D U P A 2
O13 O 0.0743(2) 0.3138(2) 0.24299(18) 0.0480(7) Uani 0.77 1 d . . P A 1
O14 O 0.0158(2) 0.3269(2) 0.32235(18) 0.0296(6) Uani 0.77 1 d . . P A 1
O15 O 0.01940(13) 0.46424(15) 0.25277(12) 0.0474(5) Uani 0.77 1 d . . P A 1
N11 N 0.03648(13) 0.37216(17) 0.27216(12) 0.0320(4) Uani 0.77 1 d . . P A 1
O132 O 0.1052(7) 0.3272(9) 0.2729(6) 0.045(3) Uiso 0.23 1 d . . P A 2
O142 O 0.0010(8) 0.3190(12) 0.2993(7) 0.044(4) Uiso 0.23 1 d . . P A 2
O152 O 0.01940(13) 0.46424(15) 0.25277(12) 0.0474(5) Uani 0.23 1 d . . P A 2
N112 N 0.03648(13) 0.37216(17) 0.27216(12) 0.0320(4) Uani 0.23 1 d . . P A 2
N1 N 0.52341(10) 0.19139(14) 0.35958(10) 0.0209(3) Uani 1 1 d . . . . .
N2 N 0.64624(11) 0.15332(14) 0.48624(10) 0.0220(3) Uani 1 1 d . . . . .
N3 N 0.64456(11) 0.37266(14) 0.42605(10) 0.0216(3) Uani 1 1 d . . . . .
N4 N 0.77301(10) 0.25261(14) 0.43222(9) 0.0204(3) Uani 1 1 d . . . . .
N5 N 0.66438(10) 0.06277(14) 0.33953(9) 0.0199(3) Uani 1 1 d . . . . .
N6 N 0.63931(10) 0.25703(14) 0.27514(9) 0.0186(3) Uani 1 1 d . . . . .
N9 N -0.10082(11) 0.12324(15) 0.27013(12) 0.0280(4) Uani 1 1 d . . . . .
C1 C 0.46310(13) 0.20444(18) 0.29608(13) 0.0265(4) Uani 1 1 d . . . . .
H1A H 0.475 0.2161 0.2527 0.032 Uiso 1 1 calc R U . . .
C2 C 0.38252(14) 0.2016(2) 0.29050(14) 0.0336(5) Uani 1 1 d . . . . .
H2A H 0.341 0.2103 0.2439 0.04 Uiso 1 1 calc R U . . .
C3 C 0.36374(14) 0.1864(2) 0.35201(15) 0.0337(5) Uani 1 1 d . . . . .
H3A H 0.3093 0.1865 0.3488 0.04 Uiso 1 1 calc R U . . .
C4 C 0.42594(14) 0.17055(19) 0.42037(14) 0.0277(5) Uani 1 1 d . . . . .
C5 C 0.41277(16) 0.1510(2) 0.48793(16) 0.0358(6) Uani 1 1 d . . . . .
H5A H 0.3596 0.1533 0.4883 0.043 Uiso 1 1 calc R U . . .
C6 C 0.47426(16) 0.1293(2) 0.55111(15) 0.0368(6) Uani 1 1 d . . . . .
H6A H 0.4635 0.1158 0.5949 0.044 Uiso 1 1 calc R U . . .
C7 C 0.55565(15) 0.12637(19) 0.55320(13) 0.0284(5) Uani 1 1 d . . . . .
C8 C 0.62175(16) 0.0983(2) 0.61618(13) 0.0343(5) Uani 1 1 d . . . . .
H8A H 0.6141 0.0797 0.6607 0.041 Uiso 1 1 calc R U . . .
C9 C 0.69716(16) 0.0981(2) 0.61274(13) 0.0349(5) Uani 1 1 d . . . . .
H9A H 0.7422 0.0781 0.6545 0.042 Uiso 1 1 calc R U . . .
C10 C 0.70722(14) 0.1276(2) 0.54702(13) 0.0293(5) Uani 1 1 d . . . . .
H10A H 0.76 0.1293 0.5458 0.035 Uiso 1 1 calc R U . . .
C11 C 0.57090(13) 0.15092(17) 0.48861(12) 0.0216(4) Uani 1 1 d . . . . .
C12 C 0.50527(12) 0.17308(17) 0.42124(12) 0.0212(4) Uani 1 1 d . . . . .
C13 C 0.58221(14) 0.43513(18) 0.41967(13) 0.0274(5) Uani 1 1 d . . . . .
H13A H 0.531 0.4153 0.3856 0.033 Uiso 1 1 calc R U . . .
C14 C 0.58814(15) 0.5288(2) 0.46071(14) 0.0330(5) Uani 1 1 d . . . . .
H14A H 0.5422 0.5723 0.4533 0.04 Uiso 1 1 calc R U . . .
C15 C 0.66119(16) 0.5572(2) 0.51185(13) 0.0329(5) Uani 1 1 d . . . . .
H15A H 0.6658 0.6189 0.5417 0.04 Uiso 1 1 calc R U . . .
C16 C 0.72913(14) 0.49426(18) 0.51956(12) 0.0264(4) Uani 1 1 d . . . . .
C17 C 0.80794(16) 0.5199(2) 0.56923(13) 0.0337(5) Uani 1 1 d . . . . .
H17A H 0.8152 0.5789 0.6018 0.04 Uiso 1 1 calc R U . . .
C18 C 0.87249(15) 0.4614(2) 0.57067(13) 0.0341(5) Uani 1 1 d . . . . .
H18A H 0.9244 0.4807 0.6037 0.041 Uiso 1 1 calc R U . . .
C19 C 0.86372(13) 0.37092(18) 0.52322(12) 0.0260(4) Uani 1 1 d . . . . .
C20 C 0.92860(14) 0.3107(2) 0.51870(14) 0.0331(5) Uani 1 1 d . . . . .
H20A H 0.982 0.3289 0.5488 0.04 Uiso 1 1 calc R U . . .
C21 C 0.91525(13) 0.2266(2) 0.47156(14) 0.0327(5) Uani 1 1 d . . . . .
H21A H 0.959 0.1874 0.4671 0.039 Uiso 1 1 calc R U . . .
C22 C 0.83597(13) 0.19845(19) 0.42949(13) 0.0267(4) Uani 1 1 d . . . . .
H22A H 0.827 0.1382 0.3978 0.032 Uiso 1 1 calc R U . . .
C23 C 0.78631(12) 0.33948(16) 0.47729(11) 0.0204(4) Uani 1 1 d . . . . .
C24 C 0.71772(13) 0.40310(17) 0.47455(11) 0.0215(4) Uani 1 1 d . . . . .
C25 C 0.67535(13) -0.03301(17) 0.37131(13) 0.0248(4) Uani 1 1 d . . . . .
H25A H 0.6805 -0.0374 0.4216 0.03 Uiso 1 1 calc R U . . .
C26 C 0.67974(14) -0.12759(18) 0.33463(14) 0.0280(5) Uani 1 1 d . . . . .
H26A H 0.6871 -0.1946 0.3593 0.034 Uiso 1 1 calc R U . . .
C27 C 0.67316(14) -0.12176(18) 0.26231(14) 0.0275(5) Uani 1 1 d . . . . .
H27A H 0.6762 -0.1851 0.2363 0.033 Uiso 1 1 calc R U . . .
C28 C 0.66195(12) -0.02217(17) 0.22649(12) 0.0222(4) Uani 1 1 d . . . . .
C29 C 0.65499(14) -0.00934(19) 0.15132(13) 0.0289(5) Uani 1 1 d . . . . .
H29A H 0.6582 -0.0707 0.1235 0.035 Uiso 1 1 calc R U . . .
C30 C 0.64399(13) 0.08808(19) 0.11877(12) 0.0269(4) Uani 1 1 d . . . . .
H30A H 0.6401 0.0944 0.0689 0.032 Uiso 1 1 calc R U . . .
C31 C 0.63812(12) 0.18201(17) 0.15931(11) 0.0204(4) Uani 1 1 d . . . . .
C32 C 0.62446(13) 0.28525(18) 0.12809(12) 0.0241(4) Uani 1 1 d . . . . .
H32A H 0.619 0.2958 0.0781 0.029 Uiso 1 1 calc R U . . .
C33 C 0.61921(14) 0.37047(18) 0.17085(13) 0.0258(4) Uani 1 1 d . . . . .
H33A H 0.6103 0.4406 0.1507 0.031 Uiso 1 1 calc R U . . .
C34 C 0.62709(13) 0.35321(17) 0.24426(12) 0.0229(4) Uani 1 1 d . . . . .
H34A H 0.6235 0.4129 0.2732 0.028 Uiso 1 1 calc R U . . .
C35 C 0.64473(11) 0.17208(16) 0.23338(11) 0.0182(4) Uani 1 1 d . . . . .
C36 C 0.65733(11) 0.06806(16) 0.26765(11) 0.0183(4) Uani 1 1 d . . . . .

loop_
_atom_site_aniso_label
_atom_site_aniso_U_11
_atom_site_aniso_U_22
_atom_site_aniso_U_33
_atom_site_aniso_U_23
_atom_site_aniso_U_13
_atom_site_aniso_U_12
Tb1 0.01508(5) 0.02476(5) 0.02166(5) -0.00248(4) 0.00616(4) -0.00022(4)
Co1 0.01596(12) 0.02129(13) 0.01755(13) -0.00046(10) 0.00673(10) 0.00018(10)
O1 0.0426(11) 0.0305(9) 0.0359(10) -0.0047(8) -0.0053(8) 0.0017(8)
O2 0.0325(9) 0.0314(9) 0.0323(9) -0.0031(7) -0.0001(7) 0.0023(7)
O3 0.0591(13) 0.0244(9) 0.0422(11) -0.0011(8) 0.0054(10) 0.0036(9)
N7 0.0268(10) 0.0270(10) 0.0348(11) -0.0039(8) 0.0059(8) 0.0031(8)
O4 0.0250(12) 0.0325(16) 0.0224(11) -0.0068(11) 0.0132(9) -0.0059(12)
O5 0.0217(11) 0.0396(18) 0.0256(13) 0.0056(13) 0.0094(9) 0.0015(11)
O6 0.0331(10) 0.0758(15) 0.0211(8) -0.0061(9) 0.0032(7) -0.0062(10)
N8 0.0239(9) 0.0319(10) 0.0212(9) -0.0009(7) 0.0070(7) -0.0001(7)
O62 0.0331(10) 0.0758(15) 0.0211(8) -0.0061(9) 0.0032(7) -0.0062(10)
N82 0.0239(9) 0.0319(10) 0.0212(9) -0.0009(7) 0.0070(7) -0.0001(7)
O7 0.0245(8) 0.0472(11) 0.0322(9) 0.0034(8) 0.0043(7) 0.0014(7)
O8 0.0228(8) 0.0328(8) 0.0350(9) -0.0044(7) 0.0107(7) -0.0042(7)
O9 0.0167(8) 0.0307(9) 0.0737(14) -0.0045(9) 0.0123(8) -0.0008(7)
O10 0.026(3) 0.075(7) 0.032(4) -0.019(4) 0.007(3) 0.002(4)
O11 0.033(2) 0.063(6) 0.025(3) 0.004(3) 0.008(2) -0.005(4)
O12 0.062(3) 0.118(5) 0.052(3) -0.034(4) 0.042(3) -0.006(4)
N10 0.039(3) 0.058(4) 0.040(4) -0.024(4) 0.020(3) -0.007(4)
O102 0.027(5) 0.085(10) 0.040(7) -0.023(6) 0.019(5) -0.005(6)
O112 0.034(3) 0.050(6) 0.013(3) 0.000(4) 0.004(3) -0.005(4)
O122 0.076(5) 0.177(11) 0.055(5) -0.052(7) 0.038(4) 0.006(8)
N102 0.036(4) 0.071(7) 0.034(4) -0.024(5) 0.019(3) -0.001(6)
O13 0.069(2) 0.0437(16) 0.0462(18) 0.0158(14) 0.0383(18) 0.0061(16)
O14 0.0370(15) 0.0270(13) 0.0259(15) 0.0003(11) 0.0125(13) 0.0000(10)
O15 0.0504(12) 0.0259(9) 0.0537(12) 0.0123(8) 0.0035(10) -0.0021(8)
N11 0.0314(11) 0.0300(11) 0.0287(10) 0.0045(8) 0.0034(9) -0.0041(8)
O152 0.0504(12) 0.0259(9) 0.0537(12) 0.0123(8) 0.0035(10) -0.0021(8)
N112 0.0314(11) 0.0300(11) 0.0287(10) 0.0045(8) 0.0034(9) -0.0041(8)
N1 0.0182(8) 0.0215(8) 0.0241(9) 0.0010(7) 0.0087(7) 0.0002(6)
N2 0.0209(8) 0.0269(9) 0.0195(8) 0.0015(7) 0.0086(7) 0.0012(7)
N3 0.0213(8) 0.0226(9) 0.0209(8) -0.0008(7) 0.0074(7) 0.0009(7)
N4 0.0183(8) 0.0232(8) 0.0195(8) -0.0004(7) 0.0067(6) 0.0003(6)
N5 0.0169(8) 0.0219(8) 0.0209(8) 0.0004(7) 0.0068(6) -0.0010(6)
N6 0.0170(7) 0.0201(8) 0.0195(8) -0.0004(6) 0.0076(6) -0.0005(6)
N9 0.0188(8) 0.0186(8) 0.0451(12) -0.0021(8) 0.0095(8) 0.0004(7)
C1 0.0199(10) 0.0308(12) 0.0258(11) 0.0022(9) 0.0046(8) -0.0010(8)
C2 0.0191(10) 0.0427(14) 0.0341(13) 0.0030(11) 0.0033(9) 0.0004(10)
C3 0.0172(10) 0.0397(13) 0.0448(15) 0.0032(12) 0.0117(10) 0.0005(9)
C4 0.0217(10) 0.0298(11) 0.0354(12) -0.0001(9) 0.0150(9) -0.0003(8)
C5 0.0288(12) 0.0439(15) 0.0442(15) 0.0000(11) 0.0246(11) 0.0006(10)
C6 0.0389(14) 0.0456(15) 0.0374(14) 0.0025(11) 0.0276(12) 0.0017(11)
C7 0.0330(12) 0.0330(12) 0.0251(11) -0.0007(9) 0.0176(10) 0.0031(9)
C8 0.0429(14) 0.0434(14) 0.0212(11) 0.0017(10) 0.0170(10) 0.0034(11)
C9 0.0358(13) 0.0464(15) 0.0197(11) 0.0041(10) 0.0065(9) 0.0056(11)
C10 0.0245(11) 0.0398(13) 0.0218(10) 0.0029(9) 0.0060(9) 0.0033(9)
C11 0.0223(9) 0.0229(10) 0.0224(10) -0.0008(8) 0.0115(8) 0.0012(8)
C12 0.0195(9) 0.0212(9) 0.0250(10) -0.0009(8) 0.0104(8) 0.0000(7)
C13 0.0246(10) 0.0284(11) 0.0295(11) 0.0015(9) 0.0099(9) 0.0058(9)
C14 0.0357(13) 0.0306(12) 0.0332(12) 0.0006(10) 0.0129(10) 0.0117(10)
C15 0.0432(14) 0.0276(12) 0.0283(12) -0.0034(9) 0.0130(10) 0.0044(10)
C16 0.0335(12) 0.0233(10) 0.0212(10) -0.0005(8) 0.0083(9) -0.0004(9)
C17 0.0390(13) 0.0295(12) 0.0259(12) -0.0067(9) 0.0034(10) -0.0027(10)
C18 0.0326(12) 0.0351(13) 0.0254(11) -0.0033(10) -0.0010(9) -0.0046(10)
C19 0.0231(10) 0.0303(12) 0.0204(10) 0.0012(8) 0.0026(8) -0.0019(8)
C20 0.0183(10) 0.0441(14) 0.0299(12) 0.0004(11) 0.0002(9) -0.0019(10)
C21 0.0185(10) 0.0439(14) 0.0337(13) -0.0015(10) 0.0070(9) 0.0049(9)
C22 0.0213(10) 0.0308(12) 0.0287(11) -0.0022(9) 0.0098(9) 0.0027(8)
C23 0.0191(9) 0.0253(10) 0.0165(9) 0.0028(7) 0.0058(7) -0.0007(7)
C24 0.0241(10) 0.0231(10) 0.0171(9) 0.0006(8) 0.0072(8) -0.0003(8)
C25 0.0233(10) 0.0240(10) 0.0270(11) 0.0046(8) 0.0089(8) -0.0013(8)
C26 0.0248(11) 0.0209(10) 0.0355(13) 0.0040(9) 0.0070(9) -0.0002(8)
C27 0.0239(10) 0.0196(10) 0.0378(13) -0.0042(9) 0.0093(9) -0.0001(8)
C28 0.0172(9) 0.0216(10) 0.0280(11) -0.0058(8) 0.0082(8) -0.0023(7)
C29 0.0309(11) 0.0278(11) 0.0298(11) -0.0097(9) 0.0129(9) -0.0015(9)
C30 0.0286(11) 0.0325(12) 0.0213(10) -0.0074(9) 0.0108(9) -0.0022(9)
C31 0.0153(9) 0.0263(10) 0.0203(9) -0.0017(8) 0.0071(7) -0.0003(7)
C32 0.0210(9) 0.0316(11) 0.0210(10) 0.0039(8) 0.0089(8) 0.0009(8)
C33 0.0279(11) 0.0251(11) 0.0271(11) 0.0060(8) 0.0130(9) 0.0029(8)
C34 0.0262(10) 0.0200(9) 0.0252(10) 0.0005(8) 0.0122(8) 0.0022(8)
C35 0.0133(8) 0.0209(9) 0.0206(9) -0.0017(7) 0.0063(7) -0.0004(7)
C36 0.0138(8) 0.0214(9) 0.0200(9) -0.0011(7) 0.0064(7) -0.0004(7)

loop_
_atom_type_symbol
_atom_type_description
_atom_type_scat_dispersion_real
_atom_type_scat_dispersion_imag
_atom_type_scat_source
C C 0.0033 0.0016 'International Tables Vol C Tables 4.2.6.8 and 6.1.1.4'
H H 0 0 'International Tables Vol C Tables 4.2.6.8 and 6.1.1.4'
N N 0.0061 0.0033 'International Tables Vol C Tables 4.2.6.8 and 6.1.1.4'
O O 0.0106 0.006 'International Tables Vol C Tables 4.2.6.8 and 6.1.1.4'
Co Co 0.3494 0.9721 'International Tables Vol C Tables 4.2.6.8 and 6.1.1.4'
Tb Tb -0.1723 4.1537 'International Tables Vol C Tables 4.2.6.8 and 6.1.1.4'

loop_
_geom_angle_atom_site_label_1
_geom_angle_atom_site_label_2
_geom_angle_atom_site_label_3
_geom_angle
_geom_angle_site_symmetry_1
_geom_angle_site_symmetry_3
_geom_angle_publ_flag
O10 Tb1 O13 85.7(5) . . ?
O10 Tb1 O4 71.0(5) . . ?
O13 Tb1 O4 82.16(12) . . ?
O112 Tb1 O102 50.0(9) . . ?
O10 Tb1 O8 152.6(5) . . ?
O13 Tb1 O8 118.04(9) . . ?
O112 Tb1 O8 118.3(5) . . ?
O4 Tb1 O8 122.73(7) . . ?
O102 Tb1 O8 159.1(7) . . ?
O112 Tb1 O142 109.8(5) . . ?
O102 Tb1 O142 125.5(8) . . ?
O8 Tb1 O142 73.1(4) . . ?
O112 Tb1 O42 117.6(6) . . ?
O102 Tb1 O42 67.7(8) . . ?
O8 Tb1 O42 121.9(3) . . ?
O142 Tb1 O42 101.6(4) . . ?
O10 Tb1 O1 78.8(5) . . ?
O13 Tb1 O1 156.99(10) . . ?
O112 Tb1 O1 108.2(4) . . ?
O4 Tb1 O1 76.80(9) . . ?
O102 Tb1 O1 86.2(7) . . ?
O8 Tb1 O1 81.75(7) . . ?
O142 Tb1 O1 141.1(3) . . ?
O42 Tb1 O1 67.3(3) . . ?
O10 Tb1 O7 122.9(5) . . ?
O13 Tb1 O7 84.73(10) . . ?
O112 Tb1 O7 71.3(5) . . ?
O4 Tb1 O7 160.10(9) . . ?
O102 Tb1 O7 121.3(7) . . ?
O8 Tb1 O7 52.39(6) . . ?
O142 Tb1 O7 67.9(3) . . ?
O42 Tb1 O7 168.7(3) . . ?
O1 Tb1 O7 117.96(6) . . ?
O112 Tb1 O132 84.6(4) . . ?
O102 Tb1 O132 75.6(7) . . ?
O8 Tb1 O132 123.5(3) . . ?
O142 Tb1 O132 50.5(5) . . ?
O42 Tb1 O132 75.9(4) . . ?
O1 Tb1 O132 142.9(3) . . ?
O7 Tb1 O132 99.1(3) . . ?
O10 Tb1 O2 76.9(5) . . ?
O13 Tb1 O2 140.42(9) . . ?
O112 Tb1 O2 67.2(3) . . ?
O4 Tb1 O2 123.30(9) . . ?
O102 Tb1 O2 83.1(7) . . ?
O8 Tb1 O2 75.95(6) . . ?
O142 Tb1 O2 142.0(3) . . ?
O42 Tb1 O2 113.4(3) . . ?
O1 Tb1 O2 51.59(6) . . ?
O7 Tb1 O2 75.91(6) . . ?
O132 Tb1 O2 151.5(3) . . ?
N6 Co1 N1 96.33(7) . . ?
N6 Co1 N5 78.53(7) . . ?
N1 Co1 N5 94.19(7) . . ?
N6 Co1 N4 94.75(6) . . ?
N1 Co1 N4 165.96(7) . . ?
N5 Co1 N4 96.46(7) . . ?
N6 Co1 N2 172.18(7) . . ?
N1 Co1 N2 78.11(7) . . ?
N5 Co1 N2 96.26(7) . . ?
N4 Co1 N2 91.62(7) . . ?
N6 Co1 N3 98.27(7) . . ?
N1 Co1 N3 91.85(7) . . ?
N5 Co1 N3 173.44(7) . . ?
N4 Co1 N3 78.02(7) . . ?
N2 Co1 N3 87.48(7) . . ?
N7 O1 Tb1 96.97(13) . . ?
N7 O2 Tb1 95.40(13) . . ?
O3 N7 O1 121.7(2) . . ?
O3 N7 O2 122.3(2) . . ?
O1 N7 O2 115.99(19) . . ?
O3 N7 Tb1 178.89(18) . . ?
O1 N7 Tb1 57.34(11) . . ?
O2 N7 Tb1 58.69(11) . . ?
N8 O4 Tb1 98.72(16) . . ?
N8 O5 Tb1 92.71(17) . . ?
O6 N8 O5 121.9(2) . . ?
O6 N8 O4 121.1(2) . . ?
O5 N8 O4 117.0(2) . . ?
O6 N8 Tb1 174.82(16) . . ?
O5 N8 Tb1 61.61(16) . . ?
O4 N8 Tb1 55.65(14) . . ?
N82 O42 Tb1 96.9(8) . . ?
N82 O52 Tb1 96.1(7) . . ?
O62 N82 O52 125.9(7) . . ?
O62 N82 O42 118.7(7) . . ?
O52 N82 O42 115.3(9) . . ?
O62 N82 Tb1 174.82(16) . . ?
O52 N82 Tb1 58.7(7) . . ?
O42 N82 Tb1 56.7(7) . . ?
N9 O7 Tb1 95.50(13) . . ?
N9 O8 Tb1 95.83(13) . . ?
N10 O10 Tb1 94.2(12) . . ?
N10 O11 Tb1 94.4(9) . . ?
O12 N10 O11 121.7(12) . . ?
O12 N10 O10 122.9(14) . . ?
O11 N10 O10 113.6(14) . . ?
O12 N10 Tb1 177.1(7) . . ?
O11 N10 Tb1 60.3(8) . . ?
O10 N10 Tb1 55.9(11) . . ?
N102 O102 Tb1 98(2) . . ?
N102 O112 Tb1 97.5(11) . . ?
O122 N102 O102 122(2) . . ?
O122 N102 O112 125.1(16) . . ?
O102 N102 O112 111(2) . . ?
O122 N102 Tb1 177.0(11) . . ?
O102 N102 Tb1 57.2(18) . . ?
O112 N102 Tb1 56.6(10) . . ?
N11 O13 Tb1 98.86(17) . . ?
N11 O14 Tb1 93.69(18) . . ?
O15 N11 O13 121.7(2) . . ?
O15 N11 O14 122.8(3) . . ?
O13 N11 O14 115.4(2) . . ?
O15 N11 Tb1 174.65(17) . . ?
O13 N11 Tb1 55.69(15) . . ?
O14 N11 Tb1 59.86(16) . . ?
N112 O132 Tb1 93.6(6) . . ?
N112 O142 Tb1 100.4(9) . . ?
O142 N112 O152 124.3(8) . . ?
O142 N112 O132 113.3(9) . . ?
O152 N112 O132 121.8(5) . . ?
O142 N112 Tb1 56.3(7) . . ?
O152 N112 Tb1 174.65(17) . . ?
O132 N112 Tb1 58.7(5) . . ?
C1 N1 C12 118.00(18) . . ?
C1 N1 Co1 128.87(15) . . ?
C12 N1 Co1 112.66(14) . . ?
C10 N2 C11 118.07(19) . . ?
C10 N2 Co1 129.15(15) . . ?
C11 N2 Co1 112.52(14) . . ?
C13 N3 C24 117.63(19) . . ?
C13 N3 Co1 130.11(16) . . ?
C24 N3 Co1 111.57(14) . . ?
C22 N4 C23 118.39(18) . . ?
C22 N4 Co1 128.85(15) . . ?
C23 N4 Co1 112.40(13) . . ?
C25 N5 C36 117.76(18) . . ?
C25 N5 Co1 129.02(15) . . ?
C36 N5 Co1 113.10(13) . . ?
C34 N6 C35 118.22(18) . . ?
C34 N6 Co1 128.38(14) . . ?
C35 N6 Co1 113.37(13) . . ?
O9 N9 O7 122.5(2) . . ?
O9 N9 O8 121.2(2) . . ?
O7 N9 O8 116.25(18) . . ?
O9 N9 Tb1 178.50(18) . . ?
O7 N9 Tb1 58.50(11) . . ?
O8 N9 Tb1 57.77(10) . . ?
N1 C1 C2 122.6(2) . . ?
N1 C1 H1A 118.7 . . ?
C2 C1 H1A 118.7 . . ?
C3 C2 C1 119.9(2) . . ?
C3 C2 H2A 120 . . ?
C1 C2 H2A 120 . . ?
C2 C3 C4 119.3(2) . . ?
C2 C3 H3A 120.4 . . ?
C4 C3 H3A 120.4 . . ?
C12 C4 C3 117.3(2) . . ?
C12 C4 C5 118.9(2) . . ?
C3 C4 C5 123.8(2) . . ?
C6 C5 C4 121.5(2) . . ?
C6 C5 H5A 119.3 . . ?
C4 C5 H5A 119.3 . . ?
C5 C6 C7 121.1(2) . . ?
C5 C6 H6A 119.5 . . ?
C7 C6 H6A 119.5 . . ?
C11 C7 C8 117.5(2) . . ?
C11 C7 C6 118.8(2) . . ?
C8 C7 C6 123.8(2) . . ?
C9 C8 C7 119.4(2) . . ?
C9 C8 H8A 120.3 . . ?
C7 C8 H8A 120.3 . . ?
C8 C9 C10 119.3(2) . . ?
C8 C9 H9A 120.3 . . ?
C10 C9 H9A 120.3 . . ?
N2 C10 C9 123.0(2) . . ?
N2 C10 H10A 118.5 . . ?
C9 C10 H10A 118.5 . . ?
N2 C11 C7 122.7(2) . . ?
N2 C11 C12 117.32(18) . . ?
C7 C11 C12 120.0(2) . . ?
N1 C12 C4 122.8(2) . . ?
N1 C12 C11 117.41(18) . . ?
C4 C12 C11 119.7(2) . . ?
N3 C13 C14 123.2(2) . . ?
N3 C13 H13A 118.4 . . ?
C14 C13 H13A 118.4 . . ?
C15 C14 C13 119.2(2) . . ?
C15 C14 H14A 120.4 . . ?
C13 C14 H14A 120.4 . . ?
C14 C15 C16 119.4(2) . . ?
C14 C15 H15A 120.3 . . ?
C16 C15 H15A 120.3 . . ?
C24 C16 C15 117.3(2) . . ?
C24 C16 C17 119.4(2) . . ?
C15 C16 C17 123.3(2) . . ?
C18 C17 C16 121.1(2) . . ?
C18 C17 H17A 119.4 . . ?
C16 C17 H17A 119.4 . . ?
C17 C18 C19 121.0(2) . . ?
C17 C18 H18A 119.5 . . ?
C19 C18 H18A 119.5 . . ?
C23 C19 C20 116.9(2) . . ?
C23 C19 C18 119.1(2) . . ?
C20 C19 C18 123.9(2) . . ?
C21 C20 C19 120.3(2) . . ?
C21 C20 H20A 119.9 . . ?
C19 C20 H20A 119.9 . . ?
C20 C21 C22 119.1(2) . . ?
C20 C21 H21A 120.5 . . ?
C22 C21 H21A 120.5 . . ?
N4 C22 C21 122.6(2) . . ?
N4 C22 H22A 118.7 . . ?
C21 C22 H22A 118.7 . . ?
N4 C23 C19 122.55(19) . . ?
N4 C23 C24 117.62(18) . . ?
C19 C23 C24 119.77(19) . . ?
N3 C24 C16 123.2(2) . . ?
N3 C24 C23 117.48(18) . . ?
C16 C24 C23 119.32(19) . . ?
N5 C25 C26 123.5(2) . . ?
N5 C25 H25A 118.3 . . ?
C26 C25 H25A 118.3 . . ?
C27 C26 C25 118.6(2) . . ?
C27 C26 H26A 120.7 . . ?
C25 C26 H26A 120.7 . . ?
C26 C27 C28 120.0(2) . . ?
C26 C27 H27A 120 . . ?
C28 C27 H27A 120 . . ?
C36 C28 C27 117.2(2) . . ?
C36 C28 C29 119.4(2) . . ?
C27 C28 C29 123.4(2) . . ?
C30 C29 C28 121.6(2) . . ?
C30 C29 H29A 119.2 . . ?
C28 C29 H29A 119.2 . . ?
C29 C30 C31 120.4(2) . . ?
C29 C30 H30A 119.8 . . ?
C31 C30 H30A 119.8 . . ?
C35 C31 C32 117.36(19) . . ?
C35 C31 C30 119.5(2) . . ?
C32 C31 C30 123.2(2) . . ?
C33 C32 C31 119.2(2) . . ?
C33 C32 H32A 120.4 . . ?
C31 C32 H32A 120.4 . . ?
C32 C33 C34 119.5(2) . . ?
C32 C33 H33A 120.2 . . ?
C34 C33 H33A 120.2 . . ?
N6 C34 C33 122.8(2) . . ?
N6 C34 H34A 118.6 . . ?
C33 C34 H34A 118.6 . . ?
N6 C35 C31 122.89(19) . . ?
N6 C35 C36 117.47(18) . . ?
C31 C35 C36 119.64(18) . . ?
N5 C36 C28 122.98(19) . . ?
N5 C36 C35 117.45(17) . . ?
C28 C36 C35 119.58(18) . . ?

loop_
_geom_bond_atom_site_label_1
_geom_bond_atom_site_label_2
_geom_bond_distance
_geom_bond_site_symmetry_2
_geom_bond_publ_flag
Tb1 O10 2.40(3) . ?
Tb1 O13 2.413(3) . ?
Tb1 O112 2.416(19) . ?
Tb1 O4 2.432(3) . ?
Tb1 O102 2.44(4) . ?
Tb1 O8 2.4365(16) . ?
Tb1 O142 2.441(15) . ?
Tb1 O42 2.452(16) . ?
Tb1 O1 2.4547(18) . ?
Tb1 O7 2.4547(17) . ?
Tb1 O132 2.472(12) . ?
Tb1 O2 2.4837(17) . ?
Co1 N6 2.1228(17) . ?
Co1 N1 2.1263(17) . ?
Co1 N5 2.1330(17) . ?
Co1 N4 2.1358(17) . ?
Co1 N2 2.1444(18) . ?
Co1 N3 2.1581(18) . ?
O1 N7 1.264(3) . ?
O2 N7 1.270(3) . ?
O3 N7 1.216(3) . ?
O4 N8 1.274(3) . ?
O5 N8 1.263(3) . ?
O6 N8 1.218(2) . ?
O42 N82 1.302(11) . ?
O52 N82 1.250(10) . ?
O62 N82 1.218(2) . ?
O7 N9 1.262(3) . ?
O8 N9 1.281(3) . ?
O9 N9 1.223(2) . ?
O10 N10 1.45(2) . ?
O11 N10 1.236(19) . ?
O12 N10 1.208(13) . ?
O102 N102 1.22(3) . ?
O112 N102 1.26(3) . ?
O122 N102 1.196(18) . ?
O13 N11 1.255(4) . ?
O14 N11 1.288(4) . ?
O15 N11 1.215(3) . ?
O132 N112 1.342(12) . ?
O142 N112 1.163(15) . ?
O152 N112 1.215(3) . ?
N1 C1 1.327(3) . ?
N1 C12 1.365(3) . ?
N2 C10 1.329(3) . ?
N2 C11 1.359(3) . ?
N3 C13 1.327(3) . ?
N3 C24 1.363(3) . ?
N4 C22 1.327(3) . ?
N4 C23 1.361(3) . ?
N5 C25 1.328(3) . ?
N5 C36 1.357(3) . ?
N6 C34 1.326(3) . ?
N6 C35 1.359(3) . ?
C1 C2 1.401(3) . ?
C1 H1A 0.95 . ?
C2 C3 1.363(4) . ?
C2 H2A 0.95 . ?
C3 C4 1.409(3) . ?
C3 H3A 0.95 . ?
C4 C12 1.408(3) . ?
C4 C5 1.433(3) . ?
C5 C6 1.350(4) . ?
C5 H5A 0.95 . ?
C6 C7 1.436(3) . ?
C6 H6A 0.95 . ?
C7 C11 1.408(3) . ?
C7 C8 1.408(4) . ?
C8 C9 1.368(4) . ?
C8 H8A 0.95 . ?
C9 C10 1.399(3) . ?
C9 H9A 0.95 . ?
C10 H10A 0.95 . ?
C11 C12 1.438(3) . ?
C13 C14 1.399(3) . ?
C13 H13A 0.95 . ?
C14 C15 1.374(4) . ?
C14 H14A 0.95 . ?
C15 C16 1.406(3) . ?
C15 H15A 0.95 . ?
C16 C24 1.405(3) . ?
C16 C17 1.429(3) . ?
C17 C18 1.354(4) . ?
C17 H17A 0.95 . ?
C18 C19 1.431(3) . ?
C18 H18A 0.95 . ?
C19 C23 1.407(3) . ?
C19 C20 1.408(3) . ?
C20 C21 1.357(4) . ?
C20 H20A 0.95 . ?
C21 C22 1.403(3) . ?
C21 H21A 0.95 . ?
C22 H22A 0.95 . ?
C23 C24 1.443(3) . ?
C25 C26 1.396(3) . ?
C25 H25A 0.95 . ?
C26 C27 1.369(4) . ?
C26 H26A 0.95 . ?
C27 C28 1.405(3) . ?
C27 H27A 0.95 . ?
C28 C36 1.401(3) . ?
C28 C29 1.429(3) . ?
C29 C30 1.353(3) . ?
C29 H29A 0.95 . ?
C30 C31 1.437(3) . ?
C30 H30A 0.95 . ?
C31 C35 1.406(3) . ?
C31 C32 1.409(3) . ?
C32 C33 1.373(3) . ?
C32 H32A 0.95 . ?
C33 C34 1.398(3) . ?
C33 H33A 0.95 . ?
C34 H34A 0.95 . ?
C35 C36 1.441(3) . ?
